data_8107469
loop_
_publ_author_name
'Cai, Bin'
'Meng, Yuning'

_publ_section_title
;
 The crystal structure of catena-[nitrato-\k 2 O,O&#x2032;-(\m
 3-3-iodobenzene-1,2-dicarboxylato-\k 4
 O:O&#x2032;:O&#x2033;,O&#x2034;)-(2,2&#x2032;:6&#x2032;,2&#x2033;-terpyridine-\k
 3 N,N&#x2032;,N&#x2033;)lanthanum(III)], C23H14IN4O7La
;
_journal_issue 3
_journal_name_full 'Zeitschrift f\"ur Kristallographie - New Crystal Structures'
_journal_page_first 465
_journal_page_last 466
_journal_paper_doi 10.1515/ncrs-2023-0036
_journal_volume 238
_journal_year 2023
_chemical_formula_moiety 'C23 H14 I La N4 O7'
_chemical_formula_sum 'C23 H14 I La N4 O7'
_chemical_formula_weight 724.19
_space_group_crystal_system triclinic
_space_group_IT_number 2
_space_group_name_Hall '-P 1'
_space_group_name_H-M_alt 'P -1'
_atom_sites_solution_hydrogens geom
_atom_sites_solution_primary dual
_cell_angle_alpha 111.8020(10)
_cell_angle_beta 91.1440(10)
_cell_angle_gamma 100.6470(10)
_cell_formula_units_Z 2
_cell_length_a 8.2438(3)
_cell_length_b 12.3786(5)
_cell_length_c 12.6230(5)
_cell_measurement_reflns_used 9979
_cell_measurement_temperature 296.15
_cell_measurement_theta_max 24.973
_cell_measurement_theta_min 2.787
_cell_volume 1169.86(8)
_computing_cell_refinement 'SAINT V8.40B (Bruker, 2016) [1]'
_computing_data_collection 'Bruker SMART'
_computing_data_reduction 'SAINT V8.40B (Bruker, 2016) [1]'
_computing_molecular_graphics 'Olex2 1.5 (Dolomanov et al., 2009) [2]'
_computing_publication_material 'Olex2 1.5 (Dolomanov et al., 2009) [2]'
_computing_structure_refinement 'SHELXL 2019/2 (Sheldrick, 2015) [3]'
_computing_structure_solution 'SHELXT 2018/2 (Sheldrick, 2018) [4]'
_diffrn_ambient_temperature 296.15
_diffrn_measured_fraction_theta_full 0.996
_diffrn_measured_fraction_theta_max 0.996
_diffrn_measurement_device_type 'CCD area detector'
_diffrn_measurement_method 'phi and omega scans'
_diffrn_radiation_monochromator graphite
_diffrn_radiation_type MoK\a
_diffrn_radiation_wavelength 0.71073
_diffrn_reflns_av_R_equivalents 0.0517
_diffrn_reflns_av_unetI/netI 0.0383
_diffrn_reflns_Laue_measured_fraction_full 0.996
_diffrn_reflns_Laue_measured_fraction_max 0.996
_diffrn_reflns_limit_h_max 9
_diffrn_reflns_limit_h_min -9
_diffrn_reflns_limit_k_max 14
_diffrn_reflns_limit_k_min -14
_diffrn_reflns_limit_l_max 15
_diffrn_reflns_limit_l_min -14
_diffrn_reflns_number 28225
_diffrn_reflns_point_group_measured_fraction_full 0.996
_diffrn_reflns_point_group_measured_fraction_max 0.996
_diffrn_reflns_theta_full 25.033
_diffrn_reflns_theta_max 25.033
_diffrn_reflns_theta_min 1.746
_diffrn_source_current 30.0
_diffrn_source_power 1.5
_diffrn_source_voltage 50.0
_exptl_absorpt_coefficient_mu 3.199
_exptl_absorpt_correction_T_max 0.7452
_exptl_absorpt_correction_T_min 0.6450
_exptl_absorpt_correction_type multi-scan
_exptl_absorpt_process_details
;
SADABS-2016/2 (Bruker,2016/2) was used for absorption correction.
wR2(int) was 0.0714 before and 0.0622 after correction.
The Ratio of minimum to maximum transmission is 0.8655.
The \l/2 correction factor is Not present.
;
_exptl_crystal_colour colourless
_exptl_crystal_density_diffrn 2.056
_exptl_crystal_description block
_exptl_crystal_F_000 692
_exptl_crystal_size_max 0.25
_exptl_crystal_size_mid 0.2
_exptl_crystal_size_min 0.15
_refine_diff_density_max 0.912
_refine_diff_density_min -1.012
_refine_diff_density_rms 0.222
_refine_ls_extinction_coef .
_refine_ls_extinction_method none
_refine_ls_goodness_of_fit_ref 1.214
_refine_ls_hydrogen_treatment constr
_refine_ls_matrix_type full
_refine_ls_number_parameters 325
_refine_ls_number_reflns 4123
_refine_ls_number_restraints 0
_refine_ls_restrained_S_all 1.214
_refine_ls_R_factor_all 0.0436
_refine_ls_R_factor_gt 0.0313
_refine_ls_shift/su_max 0.001
_refine_ls_shift/su_mean 0.000
_refine_ls_structure_factor_coef Fsqd
_refine_ls_weighting_details 'w=1/[\s^2^(Fo^2^)+(0.0542P)^2^+0.7980P] where P=(Fo^2^+2Fc^2^)/3'
_refine_ls_weighting_scheme calc
_refine_ls_wR_factor_gt 0.0755
_refine_ls_wR_factor_ref 0.1051
_reflns_Friedel_coverage 0.000
_reflns_Friedel_fraction_full .
_reflns_Friedel_fraction_max .
_reflns_number_gt 3535
_reflns_number_total 4123
_reflns_threshold_expression 'I > 2\s(I)'
_cod_data_source_file suppl_j_ncrs-2023-0036_suppl.cif
_cod_data_source_block 1
_cod_database_code 8107469
_shelx_space_group_comment
;
The symmetry employed for this shelxl refinement is uniquely defined
by the following loop, which should always be used as a source of
symmetry information in preference to the above space-group names.
They are only intended as comments.
;
_shelx_estimated_absorpt_t_max 0.645
_shelx_estimated_absorpt_t_min 0.502
_olex2_refinement_description
;
1. Fixed Uiso
 At 1.2 times of:
  All C(H) groups
2.a Aromatic/amide H refined with riding coordinates:
 C1(H1), C2(H2), C3(H3), C4(H4), C7(H7), C8(H8), C9(H9), C12(H12), C13(H13),
 C14(H14), C15(H15), C19(H19), C20(H20), C21(H21)
;
_olex2_submission_special_instructions 'No special instructions were received'

loop_
_space_group_symop_operation_xyz
'x, y, z'
'-x, -y, -z'

loop_
_atom_site_label
_atom_site_type_symbol
_atom_site_fract_x
_atom_site_fract_y
_atom_site_fract_z
_atom_site_U_iso_or_equiv
_atom_site_adp_type
_atom_site_occupancy
_atom_site_site_symmetry_order
_atom_site_calc_flag
_atom_site_refinement_flags_posn
_atom_site_refinement_flags_adp
_atom_site_refinement_flags_occupancy
_atom_site_disorder_assembly
_atom_site_disorder_group
C1 C 0.4184(7) 0.6668(6) 0.2866(5) 0.0339(14) Uani 1 1 d . . . . .
H1 H 0.471366 0.720550 0.357220 0.041 Uiso 1 1 calc R U . . .
C2 C 0.2912(7) 0.6960(6) 0.2386(6) 0.0385(15) Uani 1 1 d . . . . .
H2 H 0.255416 0.766018 0.277999 0.046 Uiso 1 1 calc R U . . .
C3 C 0.2181(8) 0.6218(6) 0.1332(6) 0.0427(16) Uani 1 1 d . . . . .
H3 H 0.134074 0.641176 0.097883 0.051 Uiso 1 1 calc R U . . .
C4 C 0.2707(7) 0.5167(6) 0.0792(5) 0.0408(16) Uani 1 1 d . . . . .
H4 H 0.222502 0.464385 0.006707 0.049 Uiso 1 1 calc R U . . .
C5 C 0.3952(7) 0.4901(5) 0.1334(5) 0.0317(14) Uani 1 1 d . . . . .
C6 C 0.4517(7) 0.3767(5) 0.0797(5) 0.0311(13) Uani 1 1 d . . . . .
C7 C 0.3598(9) 0.2852(6) -0.0151(6) 0.0509(19) Uani 1 1 d . . . . .
H7 H 0.262806 0.294611 -0.046345 0.061 Uiso 1 1 calc R U . . .
C8 C 0.4139(9) 0.1813(7) -0.0617(6) 0.061(2) Uani 1 1 d . . . . .
H8 H 0.352463 0.118190 -0.123854 0.073 Uiso 1 1 calc R U . . .
C9 C 0.5593(9) 0.1707(6) -0.0161(6) 0.0526(19) Uani 1 1 d . . . . .
H9 H 0.597574 0.100315 -0.047283 0.063 Uiso 1 1 calc R U . . .
C10 C 0.6485(7) 0.2644(5) 0.0759(5) 0.0334(14) Uani 1 1 d . . . . .
C11 C 0.8129(7) 0.2616(5) 0.1231(5) 0.0331(14) Uani 1 1 d . . . . .
C12 C 0.8972(9) 0.1741(7) 0.0634(7) 0.060(2) Uani 1 1 d . . . . .
H12 H 0.850296 0.114823 -0.006305 0.072 Uiso 1 1 calc R U . . .
C13 C 1.0528(10) 0.1761(7) 0.1091(7) 0.068(3) Uani 1 1 d . . . . .
H13 H 1.110703 0.117448 0.070951 0.082 Uiso 1 1 calc R U . . .
C14 C 1.1192(8) 0.2643(6) 0.2096(6) 0.0478(18) Uani 1 1 d . . . . .
H14 H 1.223650 0.267667 0.241457 0.057 Uiso 1 1 calc R U . . .
C15 C 1.0306(7) 0.3477(5) 0.2630(5) 0.0376(15) Uani 1 1 d . . . . .
H15 H 1.077449 0.408149 0.332131 0.045 Uiso 1 1 calc R U . . .
C16 C 0.5014(6) 0.6860(5) 0.5815(5) 0.0239(12) Uani 1 1 d . . . . .
C17 C 0.4106(7) 0.7848(5) 0.5848(4) 0.0236(12) Uani 1 1 d . . . . .
C18 C 0.4925(7) 0.9028(5) 0.6277(5) 0.0323(14) Uani 1 1 d . . . . .
C19 C 0.4116(8) 0.9930(5) 0.6333(6) 0.0455(17) Uani 1 1 d . . . . .
H19 H 0.468649 1.071721 0.664711 0.055 Uiso 1 1 calc R U . . .
C20 C 0.2478(8) 0.9666(6) 0.5926(6) 0.0454(17) Uani 1 1 d . . . . .
H20 H 0.193053 1.027137 0.596525 0.054 Uiso 1 1 calc R U . . .
C21 C 0.1653(7) 0.8497(5) 0.5460(5) 0.0373(15) Uani 1 1 d . . . . .
H21 H 0.054968 0.831487 0.516583 0.045 Uiso 1 1 calc R U . . .
C22 C 0.2430(6) 0.7590(5) 0.5419(5) 0.0251(12) Uani 1 1 d . . . . .
C23 C 0.1478(7) 0.6325(5) 0.4868(5) 0.0251(12) Uani 1 1 d . . . . .
I1 I 0.74624(5) 0.95341(4) 0.68699(4) 0.04903(17) Uani 1 1 d . . . . .
La1 La 0.72448(4) 0.52213(3) 0.34616(3) 0.02114(13) Uani 1 1 d . . . . .
N1 N 0.4705(6) 0.5647(4) 0.2372(4) 0.0308(11) Uani 1 1 d . . . . .
N2 N 0.5949(6) 0.3674(4) 0.1253(4) 0.0274(11) Uani 1 1 d . . . . .
N3 N 0.8796(6) 0.3482(4) 0.2223(4) 0.0315(11) Uani 1 1 d . . . . .
N4 N 0.8609(6) 0.7189(4) 0.2585(4) 0.0316(12) Uani 1 1 d . . . . .
O1 O 0.5876(5) 0.6507(3) 0.4998(3) 0.0316(9) Uani 1 1 d . . . . .
O2 O 0.4874(4) 0.6512(3) 0.6624(3) 0.0271(9) Uani 1 1 d . . . . .
O3 O 0.2016(4) 0.5524(3) 0.5053(3) 0.0286(9) Uani 1 1 d . . . . .
O4 O 0.0159(5) 0.6146(4) 0.4242(4) 0.0347(10) Uani 1 1 d . . . . .
O5 O 0.7996(5) 0.7445(4) 0.3518(4) 0.0374(10) Uani 1 1 d . . . . .
O6 O 0.8524(5) 0.6091(4) 0.1995(3) 0.0378(10) Uani 1 1 d . . . . .
O7 O 0.9275(6) 0.7936(4) 0.2232(4) 0.0512(12) Uani 1 1 d . . . . .

loop_
_atom_site_aniso_label
_atom_site_aniso_U_11
_atom_site_aniso_U_22
_atom_site_aniso_U_33
_atom_site_aniso_U_23
_atom_site_aniso_U_13
_atom_site_aniso_U_12
C1 0.031(3) 0.040(4) 0.035(3) 0.016(3) 0.005(3) 0.015(3)
C2 0.035(4) 0.045(4) 0.044(4) 0.022(3) 0.007(3) 0.020(3)
C3 0.033(4) 0.059(5) 0.048(4) 0.030(4) 0.001(3) 0.016(3)
C4 0.032(4) 0.057(4) 0.035(4) 0.019(3) -0.005(3) 0.013(3)
C5 0.026(3) 0.041(4) 0.030(3) 0.013(3) 0.002(3) 0.011(3)
C6 0.029(3) 0.038(4) 0.025(3) 0.011(3) -0.003(3) 0.007(3)
C7 0.045(4) 0.058(5) 0.038(4) 0.004(4) -0.012(3) 0.013(4)
C8 0.052(5) 0.060(5) 0.043(4) -0.009(4) -0.017(4) 0.011(4)
C9 0.056(5) 0.045(4) 0.038(4) -0.006(3) -0.009(3) 0.014(4)
C10 0.038(4) 0.031(3) 0.026(3) 0.003(3) 0.002(3) 0.011(3)
C11 0.038(4) 0.029(3) 0.030(3) 0.006(3) 0.003(3) 0.013(3)
C12 0.054(5) 0.049(5) 0.054(5) -0.013(4) -0.013(4) 0.024(4)
C13 0.065(6) 0.054(5) 0.071(6) -0.004(4) -0.008(4) 0.036(4)
C14 0.038(4) 0.044(4) 0.059(5) 0.012(4) -0.003(3) 0.020(3)
C15 0.038(4) 0.034(4) 0.036(4) 0.007(3) -0.003(3) 0.010(3)
C16 0.023(3) 0.017(3) 0.027(3) 0.004(2) -0.005(2) 0.003(2)
C17 0.025(3) 0.020(3) 0.023(3) 0.005(2) 0.002(2) 0.007(2)
C18 0.027(3) 0.024(3) 0.041(4) 0.008(3) -0.003(3) 0.003(3)
C19 0.050(4) 0.015(3) 0.064(5) 0.008(3) -0.003(4) 0.004(3)
C20 0.047(4) 0.027(4) 0.060(5) 0.010(3) -0.002(3) 0.018(3)
C21 0.029(3) 0.033(4) 0.051(4) 0.013(3) -0.003(3) 0.015(3)
C22 0.027(3) 0.021(3) 0.028(3) 0.008(2) 0.002(2) 0.008(2)
C23 0.023(3) 0.029(3) 0.025(3) 0.012(3) 0.001(2) 0.006(2)
I1 0.0348(3) 0.0334(3) 0.0677(3) 0.0116(2) -0.0117(2) -0.0017(2)
La1 0.0207(2) 0.0206(2) 0.0220(2) 0.00722(14) -0.00022(13) 0.00626(14)
N1 0.028(3) 0.038(3) 0.029(3) 0.015(2) 0.001(2) 0.010(2)
N2 0.029(3) 0.029(3) 0.023(3) 0.009(2) 0.003(2) 0.007(2)
N3 0.032(3) 0.029(3) 0.031(3) 0.007(2) -0.001(2) 0.009(2)
N4 0.027(3) 0.029(3) 0.040(3) 0.017(3) -0.004(2) 0.003(2)
O1 0.031(2) 0.033(2) 0.031(2) 0.0089(19) 0.0079(18) 0.0124(18)
O2 0.026(2) 0.029(2) 0.026(2) 0.0112(18) -0.0040(16) 0.0026(17)
O3 0.030(2) 0.025(2) 0.032(2) 0.0126(18) -0.0077(17) 0.0044(17)
O4 0.030(2) 0.034(2) 0.043(3) 0.020(2) -0.004(2) 0.0039(19)
O5 0.043(3) 0.035(2) 0.036(3) 0.013(2) 0.007(2) 0.013(2)
O6 0.042(3) 0.036(3) 0.033(2) 0.012(2) 0.0025(19) 0.003(2)
O7 0.046(3) 0.050(3) 0.067(3) 0.040(3) 0.001(2) -0.005(2)

loop_
_atom_type_symbol
_atom_type_description
_atom_type_scat_dispersion_real
_atom_type_scat_dispersion_imag
_atom_type_scat_source
C C 0.0033 0.0016 'International Tables Vol C Tables 4.2.6.8 and 6.1.1.4'
H H 0.0000 0.0000 'International Tables Vol C Tables 4.2.6.8 and 6.1.1.4'
N N 0.0061 0.0033 'International Tables Vol C Tables 4.2.6.8 and 6.1.1.4'
O O 0.0106 0.0060 'International Tables Vol C Tables 4.2.6.8 and 6.1.1.4'
La La -0.2871 2.4523 'International Tables Vol C Tables 4.2.6.8 and 6.1.1.4'
I I -0.4742 1.8119 'International Tables Vol C Tables 4.2.6.8 and 6.1.1.4'

loop_
_geom_angle_atom_site_label_1
_geom_angle_atom_site_label_2
_geom_angle_atom_site_label_3
_geom_angle
_geom_angle_site_symmetry_1
_geom_angle_site_symmetry_3
C2 C1 H1 118.3 . .
N1 C1 H1 118.3 . .
N1 C1 C2 123.5(6) . .
C1 C2 H2 120.4 . .
C3 C2 C1 119.2(6) . .
C3 C2 H2 120.4 . .
C2 C3 H3 120.6 . .
C2 C3 C4 118.7(6) . .
C4 C3 H3 120.6 . .
C3 C4 H4 120.3 . .
C5 C4 C3 119.5(6) . .
C5 C4 H4 120.3 . .
C4 C5 C6 121.1(5) . .
N1 C5 C4 122.0(5) . .
N1 C5 C6 116.9(5) . .
C7 C6 C5 120.4(5) . .
N2 C6 C5 117.4(5) . .
N2 C6 C7 122.2(6) . .
C6 C7 H7 120.5 . .
C8 C7 C6 119.0(6) . .
C8 C7 H7 120.5 . .
C7 C8 H8 120.3 . .
C7 C8 C9 119.4(6) . .
C9 C8 H8 120.3 . .
C8 C9 H9 120.2 . .
C8 C9 C10 119.7(6) . .
C10 C9 H9 120.2 . .
C9 C10 C11 122.1(5) . .
N2 C10 C9 121.9(6) . .
N2 C10 C11 116.0(5) . .
C12 C11 C10 120.8(5) . .
N3 C11 C10 118.0(5) . .
N3 C11 C12 121.2(5) . .
C11 C12 H12 120.5 . .
C11 C12 C13 119.1(6) . .
C13 C12 H12 120.5 . .
C12 C13 H13 120.4 . .
C14 C13 C12 119.3(7) . .
C14 C13 H13 120.4 . .
C13 C14 H14 120.7 . .
C13 C14 C15 118.6(6) . .
C15 C14 H14 120.7 . .
C14 C15 H15 118.1 . .
N3 C15 C14 123.9(6) . .
N3 C15 H15 118.1 . .
O1 C16 C17 117.0(5) . .
O2 C16 C17 117.1(5) . .
O2 C16 O1 125.9(5) . .
C18 C17 C16 120.9(5) . .
C18 C17 C22 117.5(5) . .
C22 C17 C16 121.6(5) . .
C17 C18 I1 121.6(4) . .
C19 C18 C17 121.6(5) . .
C19 C18 I1 116.9(4) . .
C18 C19 H19 119.9 . .
C20 C19 C18 120.3(6) . .
C20 C19 H19 119.9 . .
C19 C20 H20 120.4 . .
C19 C20 C21 119.2(6) . .
C21 C20 H20 120.4 . .
C20 C21 H21 119.3 . .
C20 C21 C22 121.3(6) . .
C22 C21 H21 119.3 . .
C17 C22 C23 120.9(4) . .
C21 C22 C17 120.1(5) . .
C21 C22 C23 118.9(5) . .
O3 C23 C22 119.1(5) . .
O3 C23 O4 124.1(5) . .
O4 C23 C22 116.8(5) . .
N1 La1 N2 59.43(14) . .
N3 La1 N1 117.93(14) . .
N3 La1 N2 59.29(13) . .
O1 La1 N1 74.86(13) . .
O1 La1 N2 129.34(13) . .
O1 La1 N3 162.68(14) . .
O1 La1 O2 89.19(13) . 2_666
O1 La1 O3 83.58(12) . 2_666
O1 La1 O4 98.76(13) . 1_655
O1 La1 O5 70.79(13) . .
O1 La1 O6 117.01(13) . .
O2 La1 N1 82.41(13) 2_666 .
O2 La1 N2 65.60(13) 2_666 .
O2 La1 N3 81.53(13) 2_666 .
O2 La1 O3 69.21(12) 2_666 2_666
O2 La1 O4 138.43(12) 2_666 1_655
O2 La1 O5 149.23(12) 2_666 .
O2 La1 O6 136.43(12) 2_666 .
O3 La1 N1 144.49(13) 2_666 .
O3 La1 N2 121.57(12) 2_666 .
O3 La1 N3 79.47(13) 2_666 .
O3 La1 O5 128.49(12) 2_666 .
O3 La1 O6 142.58(12) 2_666 .
O4 La1 N1 139.09(14) 1_655 .
O4 La1 N2 129.67(13) 1_655 .
O4 La1 N3 79.17(14) 1_655 .
O4 La1 O3 71.25(12) 1_655 2_666
O4 La1 O5 69.67(12) 1_655 .
O4 La1 O6 74.73(13) 1_655 .
O5 La1 N1 70.15(13) . .
O5 La1 N2 109.05(13) . .
O5 La1 N3 123.27(14) . .
O6 La1 N1 72.93(13) . .
O6 La1 N2 70.95(13) . .
O6 La1 N3 79.28(14) . .
O6 La1 O5 47.78(13) . .
C1 N1 C5 117.1(5) . .
C1 N1 La1 119.2(4) . .
C5 N1 La1 123.7(4) . .
C6 N2 C10 117.8(5) . .
C6 N2 La1 120.2(3) . .
C10 N2 La1 119.6(3) . .
C11 N3 C15 118.0(5) . .
C11 N3 La1 123.5(4) . .
C15 N3 La1 118.5(4) . .
O5 N4 O6 117.0(5) . .
O7 N4 O5 122.9(5) . .
O7 N4 O6 120.0(5) . .
C16 O1 La1 162.0(4) . .
C16 O2 La1 122.7(3) . 2_666
C23 O3 La1 145.4(4) . 2_666
C23 O4 La1 155.2(4) . 1_455
N4 O5 La1 96.2(3) . .
N4 O6 La1 98.7(3) . .

loop_
_geom_bond_atom_site_label_1
_geom_bond_atom_site_label_2
_geom_bond_distance
_geom_bond_site_symmetry_2
C1 H1 0.9300 .
C1 C2 1.369(8) .
C1 N1 1.340(7) .
C2 H2 0.9300 .
C2 C3 1.354(9) .
C3 H3 0.9300 .
C3 C4 1.381(9) .
C4 H4 0.9300 .
C4 C5 1.377(8) .
C5 C6 1.481(8) .
C5 N1 1.346(7) .
C6 C7 1.389(8) .
C6 N2 1.346(7) .
C7 H7 0.9300 .
C7 C8 1.363(10) .
C8 H8 0.9300 .
C8 C9 1.368(10) .
C9 H9 0.9300 .
C9 C10 1.373(9) .
C10 C11 1.481(8) .
C10 N2 1.356(7) .
C11 C12 1.384(8) .
C11 N3 1.333(7) .
C12 H12 0.9300 .
C12 C13 1.388(10) .
C13 H13 0.9300 .
C13 C14 1.350(10) .
C14 H14 0.9300 .
C14 C15 1.355(8) .
C15 H15 0.9300 .
C15 N3 1.340(7) .
C16 C17 1.536(7) .
C16 O1 1.252(6) .
C16 O2 1.248(7) .
C17 C18 1.384(8) .
C17 C22 1.408(7) .
C18 C19 1.383(8) .
C18 I1 2.106(6) .
C19 H19 0.9300 .
C19 C20 1.371(9) .
C20 H20 0.9300 .
C20 C21 1.375(9) .
C21 H21 0.9300 .
C21 C22 1.378(7) .
C22 C23 1.506(7) .
C23 O3 1.250(6) .
C23 O4 1.266(6) .
La1 N1 2.717(4) .
La1 N2 2.782(4) .
La1 N3 2.704(5) .
La1 O1 2.455(4) .
La1 O2 2.470(4) 2_666
La1 O3 2.487(3) 2_666
La1 O4 2.471(4) 1_655
La1 O5 2.682(4) .
La1 O6 2.615(4) .
N4 O5 1.244(6) .
N4 O6 1.272(6) .
N4 O7 1.218(6) .

loop_
_geom_torsion_atom_site_label_1
_geom_torsion_atom_site_label_2
_geom_torsion_atom_site_label_3
_geom_torsion_atom_site_label_4
_geom_torsion
_geom_torsion_site_symmetry_1
_geom_torsion_site_symmetry_2
_geom_torsion_site_symmetry_3
_geom_torsion_site_symmetry_4
C1 C2 C3 C4 2.2(10) . . . .
C2 C1 N1 C5 2.0(9) . . . .
C2 C1 N1 La1 -179.8(5) . . . .
C2 C3 C4 C5 0.1(10) . . . .
C3 C4 C5 C6 178.2(6) . . . .
C3 C4 C5 N1 -1.5(10) . . . .
C4 C5 C6 C7 -12.7(9) . . . .
C4 C5 C6 N2 166.4(6) . . . .
C4 C5 N1 C1 0.5(9) . . . .
C4 C5 N1 La1 -177.7(4) . . . .
C5 C6 C7 C8 -179.1(7) . . . .
C5 C6 N2 C10 -179.3(5) . . . .
C5 C6 N2 La1 18.4(7) . . . .
C6 C5 N1 C1 -179.2(5) . . . .
C6 C5 N1 La1 2.6(7) . . . .
C6 C7 C8 C9 -1.8(13) . . . .
C7 C6 N2 C10 -0.2(9) . . . .
C7 C6 N2 La1 -162.5(5) . . . .
C7 C8 C9 C10 0.2(13) . . . .
C8 C9 C10 C11 -175.2(7) . . . .
C8 C9 C10 N2 1.5(11) . . . .
C9 C10 C11 C12 12.4(10) . . . .
C9 C10 C11 N3 -170.2(6) . . . .
C9 C10 N2 C6 -1.5(9) . . . .
C9 C10 N2 La1 161.0(5) . . . .
C10 C11 C12 C13 178.4(8) . . . .
C10 C11 N3 C15 -177.9(5) . . . .
C10 C11 N3 La1 3.1(8) . . . .
C11 C10 N2 C6 175.4(5) . . . .
C11 C10 N2 La1 -22.1(7) . . . .
C11 C12 C13 C14 -1.1(14) . . . .
C12 C11 N3 C15 -0.5(9) . . . .
C12 C11 N3 La1 -179.6(5) . . . .
C12 C13 C14 C15 0.5(13) . . . .
C13 C14 C15 N3 0.1(12) . . . .
C14 C15 N3 C11 -0.1(10) . . . .
C14 C15 N3 La1 179.0(5) . . . .
C16 C17 C18 C19 -178.8(6) . . . .
C16 C17 C18 I1 1.4(8) . . . .
C16 C17 C22 C21 -179.8(5) . . . .
C16 C17 C22 C23 -2.3(8) . . . .
C17 C16 O1 La1 -144.6(9) . . . .
C17 C16 O2 La1 94.2(5) . . . 2_666
C17 C18 C19 C20 -2.0(11) . . . .
C17 C22 C23 O3 18.7(8) . . . .
C17 C22 C23 O4 -161.6(5) . . . .
C18 C17 C22 C21 -1.5(8) . . . .
C18 C17 C22 C23 176.0(5) . . . .
C18 C19 C20 C21 -0.2(11) . . . .
C19 C20 C21 C22 1.6(10) . . . .
C20 C21 C22 C17 -0.7(9) . . . .
C20 C21 C22 C23 -178.3(6) . . . .
C21 C22 C23 O3 -163.8(5) . . . .
C21 C22 C23 O4 15.9(8) . . . .
C22 C17 C18 C19 2.8(9) . . . .
C22 C17 C18 I1 -176.9(4) . . . .
C22 C23 O3 La1 60.8(8) . . . 2_666
C22 C23 O4 La1 -139.7(7) . . . 1_455
I1 C18 C19 C20 177.7(5) . . . .
N1 C1 C2 C3 -3.4(10) . . . .
N1 C5 C6 C7 167.0(6) . . . .
N1 C5 C6 N2 -13.9(8) . . . .
N2 C6 C7 C8 1.8(11) . . . .
N2 C10 C11 C12 -164.5(6) . . . .
N2 C10 C11 N3 12.9(8) . . . .
N3 C11 C12 C13 1.1(12) . . . .
O1 C16 C17 C18 -81.2(7) . . . .
O1 C16 C17 C22 97.1(6) . . . .
O1 C16 O2 La1 -88.5(6) . . . 2_666
O2 C16 C17 C18 96.4(6) . . . .
O2 C16 C17 C22 -85.3(6) . . . .
O2 C16 O1 La1 38.1(15) . . . .
O3 C23 O4 La1 39.9(12) . . . 1_455
O4 C23 O3 La1 -118.8(6) . . . 2_666
O5 N4 O6 La1 -5.3(5) . . . .
O6 N4 O5 La1 5.1(5) . . . .
O7 N4 O5 La1 -174.6(5) . . . .
O7 N4 O6 La1 174.5(4) . . . .
